data_1538848
loop_
_publ_author_name
'Oberti, R.'
'Hawthorne, F.C.'
'Ungaretti, L.'
'Cannillo, E.'

_publ_section_title
;
 The mechanism of Cl incorporation in amphibole
;
_journal_name_full 'American Mineralogist'
_journal_page_first 746
_journal_page_last 752
_journal_volume 78
_journal_year 1993
_chemical_formula_sum 'Al2.3 Ca1.94 F0.28 Fe2.78 H1.72 K0.4 Mg1.84 Na0.36 O23.72 Si6.08'
_chemical_name_systematic
;
(Na0.3 K0.4) (Ca1.94 Na0.06) (Mg1.84 Fe2.78 Al0.38) (Si6.08 Al1.92 O22) (O 
H)1.72 F0.28
;
_space_group_IT_number 12
_symmetry_space_group_name_Hall '-C 2y'
_symmetry_space_group_name_H-M 'C 1 2/m 1'
_cell_angle_alpha 90
_cell_angle_beta 105.17
_cell_angle_gamma 90
_cell_formula_units_Z 2
_cell_length_a 9.895
_cell_length_b 18.119
_cell_length_c 5.332
_cell_volume 922.649
_citation_journal_id_ASTM AMMIAY
_cod_data_source_file Oberti_AMMIAY_1993_1277.cif
_cod_data_source_block H1.72Al2.3Ca1.94F0.28Fe2.78K0.4Mg1.84Na0.36O23.72Si6.08
_cod_original_cell_volume 922.6492
_cod_original_formula_sum
;
H1.72 Al2.3 Ca1.94 F0.28 Fe2.78 K0.4 Mg1.84 Na0.36 O23.72 Si6.08
;
_cod_database_code 1538848

loop_
_symmetry_equiv_pos_as_xyz
x,y,z
-x,y,-z
-x,-y,-z
x,-y,z
x+1/2,y+1/2,z
-x+1/2,y+1/2,-z
-x+1/2,-y+1/2,-z
x+1/2,-y+1/2,z

loop_
_atom_site_label
_atom_site_type_symbol
_atom_site_fract_x
_atom_site_fract_y
_atom_site_fract_z
_atom_site_occupancy
_atom_site_U_iso_or_equiv
O5 O-2 0.349 0.1392 0.1087 1 0.0
Al1 Al+3 0.2791 0.086 0.3026 0.48 0.0
Si2 Si+4 0.2911 0.1732 0.814 1 0.0
Fe1 Fe+2 0 0.0897 0.5 0.52 0.0
Na4 Na+1 0 0.4714 0 0.05 0.0
Na2 Na+1 0 0.5 0 0.2 0.0
O4 O-2 0.3686 0.2499 0.7924 1 0.0
Mg1 Mg+2 0 0.0897 0.5 0.48 0.0
O3 O-2 0.1097 0 0.712 0.86 0.0
Al2 Al+3 0 0.178 0 0.19 0.0
O1 O-2 0.1051 0.0911 0.2141 1 0.0
Si1 Si+4 0.2791 0.086 0.3026 0.52 0.0
O7 O-2 0.3336 0 0.2887 1 0.0
H1 H+1 0.1759 0 0.7603 0.86 0.0
K1 K+1 0.0336 0.5 0.0734 0.2 0.0
Na1 Na+1 0 0.28081 0.5 0.03 0.0
Mg2 Mg+2 0 0.178 0 0.27 0.0
Fe3 Fe+2 0 0 0 0.66 0.0
Fe2 Fe+2 0 0.178 0 0.54 0.0
Ca1 Ca+2 0 0.2808 0.5 0.97 0.0
O6 O-2 0.3426 0.1195 0.6046 1 0.0
Mg3 Mg+2 0 0 0 0.34 0.0
O2 O-2 0.1199 0.1756 0.7358 1 0.0
F1 F-1 0.1097 0 0.712 0.14 0.0
